data_7159417
loop_
_publ_author_name
'Xiao, Wen'
'Wang, Su-Jing'
'Yu, Ming-Zhu'
'Zhang, Xue-Jie'
'Xiang, Zheng'

_publ_section_title
;
 Chemoenzymatic synthesis of (+)-isoagatholactone, (+)-spongian-16-one,
 and 3-deoxychavalone A <i>via</i> biocatalytic polyene cyclization.
;
_journal_issue 27
_journal_name_full 'Organic &amp; biomolecular chemistry'
_journal_page_first 5527
_journal_page_last 5531
_journal_paper_doi 10.1039/d3ob00206c
_journal_volume 21
_journal_year 2023
_chemical_absolute_configuration s
_chemical_formula_sum 'C27 H38 N2 O7'
_chemical_formula_weight 502.59
_space_group_crystal_system monoclinic
_space_group_IT_number 4
_space_group_name_Hall 'P 2yb'
_space_group_name_H-M_alt 'P 1 21 1'
_atom_sites_solution_hydrogens geom
_audit_creation_method SHELXL-2018/3
_audit_update_record
;
2022-03-17 deposited with the CCDC.	2023-06-21 downloaded from the CCDC.
;
_cell_angle_alpha 90
_cell_angle_beta 111.001(2)
_cell_angle_gamma 90
_cell_formula_units_Z 2
_cell_length_a 6.16740(10)
_cell_length_b 28.3059(4)
_cell_length_c 7.81700(10)
_cell_measurement_reflns_used 6687
_cell_measurement_temperature 300(2)
_cell_measurement_theta_max 76.0320
_cell_measurement_theta_min 3.1040
_cell_volume 1274.00(4)
_computing_structure_refinement 'SHELXL-2018/3 (Sheldrick, 2018)'
_computing_structure_solution 'SHELXT 2018/2 (Sheldrick, 2018)'
_diffrn_ambient_temperature 300(2)
_diffrn_measured_fraction_theta_full 1.000
_diffrn_measured_fraction_theta_max 0.956
_diffrn_measurement_device_type 'XtaLAB Synergy R, DW system, HyPix'
_diffrn_radiation_type CuK\a
_diffrn_radiation_wavelength 1.54184
_diffrn_reflns_av_R_equivalents 0.0337
_diffrn_reflns_av_unetI/netI 0.0389
_diffrn_reflns_Laue_measured_fraction_full 1.000
_diffrn_reflns_Laue_measured_fraction_max 0.956
_diffrn_reflns_limit_h_max 7
_diffrn_reflns_limit_h_min -7
_diffrn_reflns_limit_k_max 30
_diffrn_reflns_limit_k_min -34
_diffrn_reflns_limit_l_max 9
_diffrn_reflns_limit_l_min -9
_diffrn_reflns_number 8063
_diffrn_reflns_point_group_measured_fraction_full 0.788
_diffrn_reflns_point_group_measured_fraction_max 0.740
_diffrn_reflns_theta_full 67.684
_diffrn_reflns_theta_max 76.658
_diffrn_reflns_theta_min 3.122
_exptl_absorpt_coefficient_mu 0.773
_exptl_crystal_colour colourless
_exptl_crystal_density_diffrn 1.310
_exptl_crystal_description bolck
_exptl_crystal_F_000 540
_exptl_crystal_size_max 0.2
_exptl_crystal_size_mid 0.2
_exptl_crystal_size_min 0.2
_refine_diff_density_max 0.179
_refine_diff_density_min -0.168
_refine_diff_density_rms 0.034
_refine_ls_abs_structure_details
;
 Flack x determined using 1202 quotients [(I+)-(I-)]/[(I+)+(I-)]
 (Parsons, Flack and Wagner, Acta Cryst. B69 (2013) 249-259).
;
_refine_ls_abs_structure_Flack -0.06(15)
_refine_ls_extinction_coef 0.0136(13)
_refine_ls_extinction_expression Fc^*^=kFc[1+0.001xFc^2^\l^3^/sin(2\q)]^-1/4^
_refine_ls_extinction_method 'SHELXL-2018/3 (Sheldrick 2018)'
_refine_ls_goodness_of_fit_ref 1.056
_refine_ls_hydrogen_treatment constr
_refine_ls_matrix_type full
_refine_ls_number_parameters 332
_refine_ls_number_reflns 3959
_refine_ls_number_restraints 1
_refine_ls_restrained_S_all 1.056
_refine_ls_R_factor_all 0.0408
_refine_ls_R_factor_gt 0.0390
_refine_ls_shift/su_max 0.000
_refine_ls_shift/su_mean 0.000
_refine_ls_structure_factor_coef Fsqd
_refine_ls_weighting_details 'w=1/[\s^2^(Fo^2^)+(0.0653P)^2^+0.0765P] where P=(Fo^2^+2Fc^2^)/3'
_refine_ls_weighting_scheme calc
_refine_ls_wR_factor_gt 0.1066
_refine_ls_wR_factor_ref 0.1111
_reflns_Friedel_coverage 0.516
_reflns_Friedel_fraction_full 0.567
_reflns_Friedel_fraction_max 0.514
_reflns_number_gt 3723
_reflns_number_total 3959
_reflns_threshold_expression 'I > 2\s(I)'
_cod_data_source_file d3ob00206c2.cif
_cod_data_source_block wsj-peake-2no2-ag
_cod_depositor_comments 'Adding full bibliography for 7159417.cif.'
_cod_original_sg_symbol_H-M 'P 21'
_cod_database_code 7159417
_shelx_shelxl_version_number 2018/3
_shelx_space_group_comment
;
The symmetry employed for this shelxl refinement is uniquely defined
by the following loop, which should always be used as a source of
symmetry information in preference to the above space-group names.
They are only intended as comments.
;

loop_
_space_group_symop_operation_xyz
'x, y, z'
'-x, y+1/2, -z'

loop_
_atom_site_label
_atom_site_type_symbol
_atom_site_fract_x
_atom_site_fract_y
_atom_site_fract_z
_atom_site_U_iso_or_equiv
_atom_site_adp_type
_atom_site_occupancy
_atom_site_site_symmetry_order
_atom_site_calc_flag
_atom_site_refinement_flags_posn
_atom_site_refinement_flags_adp
_atom_site_refinement_flags_occupancy
_atom_site_disorder_assembly
_atom_site_disorder_group
O16 O 0.5880(4) 0.42124(8) 0.6036(3) 0.0619(5) Uani 1 1 d . . . . .
O19 O 0.3548(4) 0.46995(10) 0.9462(3) 0.0697(6) Uani 1 1 d . . . . .
H19 H 0.398471 0.456146 1.044975 0.105 Uiso 1 1 calc R U . . .
N34 N 1.3267(4) 0.32594(10) 0.8270(4) 0.0664(7) Uani 1 1 d . . . . .
O36 O 1.3425(4) 0.35261(11) 0.9528(4) 0.0847(8) Uani 1 1 d . . . . .
O33 O 0.9118(5) 0.32580(13) 0.0151(4) 0.0921(9) Uani 1 1 d . . . . .
C2 C 0.2953(4) 0.53759(9) 0.6242(3) 0.0408(5) Uani 1 1 d . . . . .
O35 O 1.4440(5) 0.29076(11) 0.8416(4) 0.0962(9) Uani 1 1 d . . . . .
C11 C 0.3909(4) 0.58308(9) 0.7407(3) 0.0411(5) Uani 1 1 d . . . . .
H11 H 0.545850 0.587469 0.735181 0.049 Uiso 1 1 calc R U . . .
N31 N 1.0278(5) 0.30813(12) 0.1611(4) 0.0716(8) Uani 1 1 d . . . . .
C10 C 0.2614(4) 0.63049(9) 0.6650(3) 0.0411(5) Uani 1 1 d . . . . .
C5 C 0.2586(4) 0.63649(9) 0.4669(3) 0.0414(5) Uani 1 1 d . . . . .
H5 H 0.422582 0.634618 0.480195 0.050 Uiso 1 1 calc R U . . .
C4 C 0.1471(4) 0.59370(10) 0.3494(3) 0.0467(6) Uani 1 1 d . . . . .
H4A H -0.012378 0.590789 0.342851 0.056 Uiso 1 1 calc R U . . .
H4B H 0.145071 0.598513 0.226017 0.056 Uiso 1 1 calc R U . . .
C17 C 0.6023(5) 0.40869(12) 0.4474(4) 0.0564(7) Uani 1 1 d . . . . .
C29 C 1.1496(5) 0.33644(10) 0.6471(4) 0.0526(6) Uani 1 1 d . . . . .
C25 C 0.8041(5) 0.37674(10) 0.4692(3) 0.0492(6) Uani 1 1 d . . . . .
C3 C 0.2767(5) 0.54830(9) 0.4262(3) 0.0460(6) Uani 1 1 d . . . . .
H3A H 0.432005 0.550376 0.422564 0.055 Uiso 1 1 calc R U . . .
H3B H 0.198146 0.522199 0.348160 0.055 Uiso 1 1 calc R U . . .
C24 C 0.0539(4) 0.52197(11) 0.6206(4) 0.0545(6) Uani 1 1 d . . . . .
H24A H 0.054295 0.521055 0.743518 0.082 Uiso 1 1 calc R U . . .
H24B H 0.018683 0.491120 0.566772 0.082 Uiso 1 1 calc R U . . .
H24C H -0.061394 0.544033 0.549454 0.082 Uiso 1 1 calc R U . . .
C28 C 1.1722(5) 0.31605(11) 0.4945(4) 0.0557(7) Uani 1 1 d . . . . .
H28 H 1.292559 0.295271 0.503396 0.067 Uiso 1 1 calc R U . . .
O32 O 1.1581(6) 0.27454(13) 0.1779(4) 0.1042(10) Uani 1 1 d . . . . .
C9 C 0.4060(5) 0.67198(10) 0.7793(4) 0.0513(6) Uani 1 1 d . . . . .
H9A H 0.400427 0.670756 0.901643 0.062 Uiso 1 1 calc R U . . .
H9B H 0.566706 0.668151 0.790219 0.062 Uiso 1 1 calc R U . . .
C22 C 0.0189(5) 0.63180(12) 0.6823(4) 0.0546(6) Uani 1 1 d . . . . .
H22A H -0.094193 0.618385 0.574275 0.082 Uiso 1 1 calc R U . . .
H22B H -0.022262 0.663930 0.695669 0.082 Uiso 1 1 calc R U . . .
H22C H 0.022943 0.613892 0.787702 0.082 Uiso 1 1 calc R U . . .
C30 C 0.9689(4) 0.36668(10) 0.6401(4) 0.0482(6) Uani 1 1 d . . . . .
H30 H 0.958941 0.379710 0.746266 0.058 Uiso 1 1 calc R U . . .
C14 C 0.5535(5) 0.48930(11) 0.9136(4) 0.0515(6) Uani 1 1 d . . . . .
C6 C 0.1764(5) 0.68509(10) 0.3723(4) 0.0516(6) Uani 1 1 d . . . . .
C26 C 0.8243(5) 0.35775(12) 0.3123(4) 0.0558(6) Uani 1 1 d . . . . .
H26 H 0.715691 0.364951 0.197435 0.067 Uiso 1 1 calc R U . . .
C1 C 0.4772(4) 0.49707(9) 0.7045(3) 0.0437(5) Uani 1 1 d . . . . .
H1 H 0.617061 0.506203 0.680693 0.052 Uiso 1 1 calc R U . . .
C15 C 0.3931(5) 0.45088(10) 0.6018(4) 0.0552(6) Uani 1 1 d . . . . .
H15A H 0.299634 0.433881 0.658258 0.066 Uiso 1 1 calc R U . . .
H15B H 0.295999 0.457752 0.476040 0.066 Uiso 1 1 calc R U . . .
C27 C 1.0078(5) 0.32800(11) 0.3288(4) 0.0564(7) Uani 1 1 d . . . . .
O18 O 0.4684(6) 0.42070(18) 0.3035(3) 0.1339(17) Uani 1 1 d . . . . .
C20 C 0.2337(7) 0.68794(13) 0.1974(5) 0.0686(8) Uani 1 1 d . . . . .
H20A H 0.391276 0.678072 0.223681 0.103 Uiso 1 1 calc R U . . .
H20B H 0.214964 0.719894 0.153328 0.103 Uiso 1 1 calc R U . . .
H20C H 0.130765 0.667641 0.105599 0.103 Uiso 1 1 calc R U . . .
C13 C 0.6199(6) 0.53588(12) 1.0162(4) 0.0606(7) Uani 1 1 d . . . . .
H13A H 0.646346 0.530556 1.144746 0.073 Uiso 1 1 calc R U . . .
H13B H 0.764312 0.547020 1.007544 0.073 Uiso 1 1 calc R U . . .
C12 C 0.4364(6) 0.57376(11) 0.9434(3) 0.0575(7) Uani 1 1 d . . . . .
H12A H 0.487997 0.602651 1.012846 0.069 Uiso 1 1 calc R U . . .
H12B H 0.293673 0.563700 0.958076 0.069 Uiso 1 1 calc R U . . .
C7 C 0.3181(6) 0.72376(11) 0.5022(4) 0.0607(7) Uani 1 1 d . . . . .
H7A H 0.476844 0.722405 0.505815 0.073 Uiso 1 1 calc R U . . .
H7B H 0.255130 0.754317 0.452774 0.073 Uiso 1 1 calc R U . . .
C21 C -0.0847(6) 0.69449(14) 0.3182(5) 0.0702(8) Uani 1 1 d . . . . .
H21A H -0.170498 0.668000 0.250513 0.105 Uiso 1 1 calc R U . . .
H21B H -0.125914 0.722368 0.243579 0.105 Uiso 1 1 calc R U . . .
H21C H -0.120962 0.698973 0.426718 0.105 Uiso 1 1 calc R U . . .
C8 C 0.3205(6) 0.72000(11) 0.6961(4) 0.0620(7) Uani 1 1 d . . . . .
H8A H 0.164871 0.725247 0.695580 0.074 Uiso 1 1 calc R U . . .
H8B H 0.420603 0.744372 0.771035 0.074 Uiso 1 1 calc R U . . .
C23 C 0.7575(6) 0.45513(13) 0.9854(4) 0.0664(8) Uani 1 1 d . . . . .
H23A H 0.805756 0.452927 1.116331 0.100 Uiso 1 1 calc R U . . .
H23B H 0.884257 0.466460 0.952855 0.100 Uiso 1 1 calc R U . . .
H23C H 0.710774 0.424502 0.932215 0.100 Uiso 1 1 calc R U . . .

loop_
_atom_site_aniso_label
_atom_site_aniso_U_11
_atom_site_aniso_U_22
_atom_site_aniso_U_33
_atom_site_aniso_U_23
_atom_site_aniso_U_13
_atom_site_aniso_U_12
O16 0.0629(11) 0.0539(12) 0.0575(10) -0.0051(9) 0.0077(9) 0.0181(10)
O19 0.0597(12) 0.0757(16) 0.0768(13) 0.0264(12) 0.0283(10) -0.0009(11)
N34 0.0518(13) 0.0512(15) 0.0763(17) 0.0031(12) -0.0011(11) 0.0001(12)
O36 0.0687(14) 0.0835(18) 0.0747(15) -0.0110(13) -0.0074(11) 0.0043(13)
O33 0.0939(18) 0.122(3) 0.0659(15) -0.0002(15) 0.0351(14) 0.0099(18)
C2 0.0351(10) 0.0402(13) 0.0480(11) -0.0036(9) 0.0162(9) -0.0032(9)
O35 0.0818(17) 0.0731(18) 0.1020(19) 0.0060(14) -0.0057(14) 0.0253(15)
C11 0.0398(10) 0.0432(13) 0.0424(11) -0.0052(9) 0.0174(9) -0.0032(10)
N31 0.0727(17) 0.076(2) 0.0733(18) -0.0001(14) 0.0354(15) 0.0044(16)
C10 0.0400(11) 0.0415(13) 0.0461(11) -0.0071(10) 0.0207(9) -0.0016(10)
C5 0.0385(10) 0.0414(13) 0.0456(11) -0.0031(9) 0.0165(9) 0.0006(10)
C4 0.0487(12) 0.0462(15) 0.0417(11) -0.0040(10) 0.0120(9) 0.0006(12)
C17 0.0526(14) 0.0611(18) 0.0520(14) 0.0142(13) 0.0147(11) 0.0093(13)
C29 0.0474(13) 0.0399(13) 0.0601(14) 0.0062(11) 0.0066(11) -0.0030(11)
C25 0.0475(12) 0.0451(14) 0.0518(13) 0.0051(10) 0.0138(11) -0.0005(11)
C3 0.0479(12) 0.0439(14) 0.0447(11) -0.0098(10) 0.0146(10) -0.0004(11)
C24 0.0397(12) 0.0486(16) 0.0754(16) 0.0012(13) 0.0207(11) -0.0056(12)
C28 0.0503(14) 0.0453(15) 0.0691(17) 0.0023(12) 0.0185(13) 0.0019(12)
O32 0.117(2) 0.107(2) 0.101(2) -0.0089(17) 0.0540(18) 0.034(2)
C9 0.0580(14) 0.0469(15) 0.0505(13) -0.0129(11) 0.0213(11) -0.0066(13)
C22 0.0486(13) 0.0567(17) 0.0677(16) -0.0024(13) 0.0322(12) 0.0039(13)
C30 0.0479(12) 0.0397(13) 0.0509(12) 0.0031(10) 0.0105(10) -0.0030(11)
C14 0.0477(12) 0.0529(16) 0.0518(13) 0.0055(11) 0.0152(10) -0.0018(12)
C6 0.0544(14) 0.0440(15) 0.0570(14) 0.0016(11) 0.0206(11) 0.0038(12)
C26 0.0521(13) 0.0611(17) 0.0517(13) 0.0071(12) 0.0156(11) 0.0028(13)
C1 0.0371(10) 0.0403(13) 0.0527(12) -0.0022(10) 0.0149(9) -0.0034(10)
C15 0.0471(13) 0.0405(14) 0.0708(16) -0.0050(12) 0.0127(12) 0.0020(11)
C27 0.0558(14) 0.0533(17) 0.0636(16) 0.0002(13) 0.0258(13) -0.0025(13)
O18 0.116(2) 0.226(5) 0.0561(13) 0.037(2) 0.0264(14) 0.108(3)
C20 0.085(2) 0.0602(19) 0.0639(17) 0.0150(14) 0.0301(15) 0.0063(17)
C13 0.0671(17) 0.0658(19) 0.0418(12) 0.0037(12) 0.0106(11) -0.0011(15)
C12 0.0734(18) 0.0592(18) 0.0407(13) -0.0039(11) 0.0213(12) 0.0022(14)
C7 0.0693(17) 0.0392(14) 0.0771(18) 0.0000(13) 0.0304(15) -0.0026(13)
C21 0.0584(17) 0.064(2) 0.082(2) 0.0050(16) 0.0173(14) 0.0175(16)
C8 0.0693(18) 0.0421(15) 0.0772(19) -0.0147(13) 0.0293(15) -0.0046(14)
C23 0.0609(16) 0.067(2) 0.0615(16) 0.0109(14) 0.0098(13) 0.0056(15)

loop_
_atom_type_symbol
_atom_type_description
_atom_type_scat_dispersion_real
_atom_type_scat_dispersion_imag
_atom_type_scat_source
C C 0.0181 0.0091 'International Tables Vol C Tables 4.2.6.8 and 6.1.1.4'
H H 0.0000 0.0000 'International Tables Vol C Tables 4.2.6.8 and 6.1.1.4'
N N 0.0311 0.0180 'International Tables Vol C Tables 4.2.6.8 and 6.1.1.4'
O O 0.0492 0.0322 'International Tables Vol C Tables 4.2.6.8 and 6.1.1.4'

loop_
_geom_angle_atom_site_label_1
_geom_angle_atom_site_label_2
_geom_angle_atom_site_label_3
_geom_angle
_geom_angle_site_symmetry_1
_geom_angle_site_symmetry_3
_geom_angle_publ_flag
C17 O16 C15 118.6(2) . . ?
C14 O19 H19 109.5 . . ?
O35 N34 O36 124.2(3) . . ?
O35 N34 C29 118.1(3) . . ?
O36 N34 C29 117.7(3) . . ?
C3 C2 C24 108.3(2) . . ?
C3 C2 C11 107.45(19) . . ?
C24 C2 C11 113.9(2) . . ?
C3 C2 C1 109.33(18) . . ?
C24 C2 C1 110.1(2) . . ?
C11 C2 C1 107.59(18) . . ?
C12 C11 C10 114.8(2) . . ?
C12 C11 C2 110.6(2) . . ?
C10 C11 C2 116.76(18) . . ?
C12 C11 H11 104.4 . . ?
C10 C11 H11 104.4 . . ?
C2 C11 H11 104.4 . . ?
O33 N31 O32 124.4(3) . . ?
O33 N31 C27 118.0(3) . . ?
O32 N31 C27 117.6(3) . . ?
C22 C10 C9 107.8(2) . . ?
C22 C10 C5 114.8(2) . . ?
C9 C10 C5 106.88(19) . . ?
C22 C10 C11 111.4(2) . . ?
C9 C10 C11 108.7(2) . . ?
C5 C10 C11 107.03(17) . . ?
C4 C5 C10 110.8(2) . . ?
C4 C5 C6 114.5(2) . . ?
C10 C5 C6 117.1(2) . . ?
C4 C5 H5 104.3 . . ?
C10 C5 H5 104.3 . . ?
C6 C5 H5 104.3 . . ?
C3 C4 C5 111.96(19) . . ?
C3 C4 H4A 109.2 . . ?
C5 C4 H4A 109.2 . . ?
C3 C4 H4B 109.2 . . ?
C5 C4 H4B 109.2 . . ?
H4A C4 H4B 107.9 . . ?
O18 C17 O16 123.6(3) . . ?
O18 C17 C25 123.4(3) . . ?
O16 C17 C25 113.0(2) . . ?
C28 C29 C30 123.6(3) . . ?
C28 C29 N34 118.3(3) . . ?
C30 C29 N34 118.2(3) . . ?
C26 C25 C30 120.4(3) . . ?
C26 C25 C17 117.9(2) . . ?
C30 C25 C17 121.7(2) . . ?
C4 C3 C2 113.74(19) . . ?
C4 C3 H3A 108.8 . . ?
C2 C3 H3A 108.8 . . ?
C4 C3 H3B 108.8 . . ?
C2 C3 H3B 108.8 . . ?
H3A C3 H3B 107.7 . . ?
C2 C24 H24A 109.5 . . ?
C2 C24 H24B 109.5 . . ?
H24A C24 H24B 109.5 . . ?
C2 C24 H24C 109.5 . . ?
H24A C24 H24C 109.5 . . ?
H24B C24 H24C 109.5 . . ?
C27 C28 C29 116.4(3) . . ?
C27 C28 H28 121.8 . . ?
C29 C28 H28 121.8 . . ?
C8 C9 C10 113.1(2) . . ?
C8 C9 H9A 109.0 . . ?
C10 C9 H9A 109.0 . . ?
C8 C9 H9B 109.0 . . ?
C10 C9 H9B 109.0 . . ?
H9A C9 H9B 107.8 . . ?
C10 C22 H22A 109.5 . . ?
C10 C22 H22B 109.5 . . ?
H22A C22 H22B 109.5 . . ?
C10 C22 H22C 109.5 . . ?
H22A C22 H22C 109.5 . . ?
H22B C22 H22C 109.5 . . ?
C25 C30 C29 117.7(2) . . ?
C25 C30 H30 121.2 . . ?
C29 C30 H30 121.2 . . ?
O19 C14 C13 108.7(2) . . ?
O19 C14 C23 109.5(2) . . ?
C13 C14 C23 109.0(2) . . ?
O19 C14 C1 106.5(2) . . ?
C13 C14 C1 110.9(2) . . ?
C23 C14 C1 112.2(2) . . ?
C20 C6 C21 107.4(3) . . ?
C20 C6 C7 107.1(2) . . ?
C21 C6 C7 110.6(2) . . ?
C20 C6 C5 109.3(2) . . ?
C21 C6 C5 114.5(2) . . ?
C7 C6 C5 107.7(2) . . ?
C27 C26 C25 119.0(3) . . ?
C27 C26 H26 120.5 . . ?
C25 C26 H26 120.5 . . ?
C15 C1 C14 110.6(2) . . ?
C15 C1 C2 110.90(19) . . ?
C14 C1 C2 115.5(2) . . ?
C15 C1 H1 106.4 . . ?
C14 C1 H1 106.4 . . ?
C2 C1 H1 106.4 . . ?
O16 C15 C1 111.3(2) . . ?
O16 C15 H15A 109.4 . . ?
C1 C15 H15A 109.4 . . ?
O16 C15 H15B 109.4 . . ?
C1 C15 H15B 109.4 . . ?
H15A C15 H15B 108.0 . . ?
C28 C27 C26 122.9(3) . . ?
C28 C27 N31 118.5(3) . . ?
C26 C27 N31 118.5(3) . . ?
C6 C20 H20A 109.5 . . ?
C6 C20 H20B 109.5 . . ?
H20A C20 H20B 109.5 . . ?
C6 C20 H20C 109.5 . . ?
H20A C20 H20C 109.5 . . ?
H20B C20 H20C 109.5 . . ?
C12 C13 C14 113.1(2) . . ?
C12 C13 H13A 109.0 . . ?
C14 C13 H13A 109.0 . . ?
C12 C13 H13B 109.0 . . ?
C14 C13 H13B 109.0 . . ?
H13A C13 H13B 107.8 . . ?
C13 C12 C11 110.3(2) . . ?
C13 C12 H12A 109.6 . . ?
C11 C12 H12A 109.6 . . ?
C13 C12 H12B 109.6 . . ?
C11 C12 H12B 109.6 . . ?
H12A C12 H12B 108.1 . . ?
C8 C7 C6 114.3(2) . . ?
C8 C7 H7A 108.7 . . ?
C6 C7 H7A 108.7 . . ?
C8 C7 H7B 108.7 . . ?
C6 C7 H7B 108.7 . . ?
H7A C7 H7B 107.6 . . ?
C6 C21 H21A 109.5 . . ?
C6 C21 H21B 109.5 . . ?
H21A C21 H21B 109.5 . . ?
C6 C21 H21C 109.5 . . ?
H21A C21 H21C 109.5 . . ?
H21B C21 H21C 109.5 . . ?
C7 C8 C9 111.7(2) . . ?
C7 C8 H8A 109.3 . . ?
C9 C8 H8A 109.3 . . ?
C7 C8 H8B 109.3 . . ?
C9 C8 H8B 109.3 . . ?
H8A C8 H8B 107.9 . . ?
C14 C23 H23A 109.5 . . ?
C14 C23 H23B 109.5 . . ?
H23A C23 H23B 109.5 . . ?
C14 C23 H23C 109.5 . . ?
H23A C23 H23C 109.5 . . ?
H23B C23 H23C 109.5 . . ?

loop_
_geom_bond_atom_site_label_1
_geom_bond_atom_site_label_2
_geom_bond_distance
_geom_bond_site_symmetry_2
_geom_bond_publ_flag
O16 C17 1.304(3) . ?
O16 C15 1.462(3) . ?
O19 C14 1.446(3) . ?
O19 H19 0.8200 . ?
N34 O35 1.212(4) . ?
N34 O36 1.215(4) . ?
N34 C29 1.469(4) . ?
O33 N31 1.216(4) . ?
C2 C3 1.540(3) . ?
C2 C24 1.544(3) . ?
C2 C11 1.566(3) . ?
C2 C1 1.569(3) . ?
C11 C12 1.530(3) . ?
C11 C10 1.566(3) . ?
C11 H11 0.9800 . ?
N31 O32 1.221(4) . ?
N31 C27 1.472(4) . ?
C10 C22 1.549(3) . ?
C10 C9 1.550(3) . ?
C10 C5 1.552(3) . ?
C5 C4 1.526(3) . ?
C5 C6 1.558(4) . ?
C5 H5 0.9800 . ?
C4 C3 1.519(4) . ?
C4 H4A 0.9700 . ?
C4 H4B 0.9700 . ?
C17 O18 1.182(3) . ?
C17 C25 1.498(4) . ?
C29 C28 1.376(4) . ?
C29 C30 1.391(4) . ?
C25 C26 1.385(4) . ?
C25 C30 1.388(4) . ?
C3 H3A 0.9700 . ?
C3 H3B 0.9700 . ?
C24 H24A 0.9600 . ?
C24 H24B 0.9600 . ?
C24 H24C 0.9600 . ?
C28 C27 1.371(4) . ?
C28 H28 0.9300 . ?
C9 C8 1.517(4) . ?
C9 H9A 0.9700 . ?
C9 H9B 0.9700 . ?
C22 H22A 0.9600 . ?
C22 H22B 0.9600 . ?
C22 H22C 0.9600 . ?
C30 H30 0.9300 . ?
C14 C13 1.521(4) . ?
C14 C23 1.526(4) . ?
C14 C1 1.546(4) . ?
C6 C20 1.532(4) . ?
C6 C21 1.534(4) . ?
C6 C7 1.535(4) . ?
C26 C27 1.379(4) . ?
C26 H26 0.9300 . ?
C1 C15 1.524(4) . ?
C1 H1 0.9800 . ?
C15 H15A 0.9700 . ?
C15 H15B 0.9700 . ?
C20 H20A 0.9600 . ?
C20 H20B 0.9600 . ?
C20 H20C 0.9600 . ?
C13 C12 1.514(5) . ?
C13 H13A 0.9700 . ?
C13 H13B 0.9700 . ?
C12 H12A 0.9700 . ?
C12 H12B 0.9700 . ?
C7 C8 1.514(5) . ?
C7 H7A 0.9700 . ?
C7 H7B 0.9700 . ?
C21 H21A 0.9600 . ?
C21 H21B 0.9600 . ?
C21 H21C 0.9600 . ?
C8 H8A 0.9700 . ?
C8 H8B 0.9700 . ?
C23 H23A 0.9600 . ?
C23 H23B 0.9600 . ?
C23 H23C 0.9600 . ?

loop_
_geom_torsion_atom_site_label_1
_geom_torsion_atom_site_label_2
_geom_torsion_atom_site_label_3
_geom_torsion_atom_site_label_4
_geom_torsion
_geom_torsion_site_symmetry_1
_geom_torsion_site_symmetry_2
_geom_torsion_site_symmetry_3
_geom_torsion_site_symmetry_4
_geom_torsion_publ_flag
C3 C2 C11 C12 -174.6(2) . . . . ?
C24 C2 C11 C12 65.4(3) . . . . ?
C1 C2 C11 C12 -57.0(2) . . . . ?
C3 C2 C11 C10 51.7(2) . . . . ?
C24 C2 C11 C10 -68.3(3) . . . . ?
C1 C2 C11 C10 169.32(18) . . . . ?
C12 C11 C10 C22 -60.6(3) . . . . ?
C2 C11 C10 C22 71.2(2) . . . . ?
C12 C11 C10 C9 58.1(3) . . . . ?
C2 C11 C10 C9 -170.11(19) . . . . ?
C12 C11 C10 C5 173.2(2) . . . . ?
C2 C11 C10 C5 -55.0(2) . . . . ?
C22 C10 C5 C4 -68.0(3) . . . . ?
C9 C10 C5 C4 172.5(2) . . . . ?
C11 C10 C5 C4 56.2(2) . . . . ?
C22 C10 C5 C6 65.8(3) . . . . ?
C9 C10 C5 C6 -53.6(3) . . . . ?
C11 C10 C5 C6 -170.0(2) . . . . ?
C10 C5 C4 C3 -59.9(2) . . . . ?
C6 C5 C4 C3 165.0(2) . . . . ?
C15 O16 C17 O18 1.5(5) . . . . ?
C15 O16 C17 C25 -177.5(2) . . . . ?
O35 N34 C29 C28 -20.5(4) . . . . ?
O36 N34 C29 C28 161.1(3) . . . . ?
O35 N34 C29 C30 159.8(3) . . . . ?
O36 N34 C29 C30 -18.6(4) . . . . ?
O18 C17 C25 C26 -4.7(5) . . . . ?
O16 C17 C25 C26 174.3(3) . . . . ?
O18 C17 C25 C30 174.3(4) . . . . ?
O16 C17 C25 C30 -6.6(4) . . . . ?
C5 C4 C3 C2 57.7(3) . . . . ?
C24 C2 C3 C4 72.7(3) . . . . ?
C11 C2 C3 C4 -50.8(3) . . . . ?
C1 C2 C3 C4 -167.3(2) . . . . ?
C30 C29 C28 C27 1.7(4) . . . . ?
N34 C29 C28 C27 -177.9(3) . . . . ?
C22 C10 C9 C8 -69.9(3) . . . . ?
C5 C10 C9 C8 54.0(3) . . . . ?
C11 C10 C9 C8 169.2(2) . . . . ?
C26 C25 C30 C29 -1.3(4) . . . . ?
C17 C25 C30 C29 179.7(3) . . . . ?
C28 C29 C30 C25 -0.3(4) . . . . ?
N34 C29 C30 C25 179.3(2) . . . . ?
C4 C5 C6 C20 -59.7(3) . . . . ?
C10 C5 C6 C20 168.2(2) . . . . ?
C4 C5 C6 C21 60.9(3) . . . . ?
C10 C5 C6 C21 -71.3(3) . . . . ?
C4 C5 C6 C7 -175.7(2) . . . . ?
C10 C5 C6 C7 52.1(3) . . . . ?
C30 C25 C26 C27 1.3(4) . . . . ?
C17 C25 C26 C27 -179.6(3) . . . . ?
O19 C14 C1 C15 -57.5(3) . . . . ?
C13 C14 C1 C15 -175.6(2) . . . . ?
C23 C14 C1 C15 62.3(3) . . . . ?
O19 C14 C1 C2 69.4(3) . . . . ?
C13 C14 C1 C2 -48.7(3) . . . . ?
C23 C14 C1 C2 -170.7(2) . . . . ?
C3 C2 C1 C15 -65.4(3) . . . . ?
C24 C2 C1 C15 53.5(3) . . . . ?
C11 C2 C1 C15 178.2(2) . . . . ?
C3 C2 C1 C14 167.8(2) . . . . ?
C24 C2 C1 C14 -73.3(3) . . . . ?
C11 C2 C1 C14 51.4(3) . . . . ?
C17 O16 C15 C1 -121.5(3) . . . . ?
C14 C1 C15 O16 -79.6(3) . . . . ?
C2 C1 C15 O16 151.0(2) . . . . ?
C29 C28 C27 C26 -1.7(4) . . . . ?
C29 C28 C27 N31 178.4(3) . . . . ?
C25 C26 C27 C28 0.3(5) . . . . ?
C25 C26 C27 N31 -179.9(3) . . . . ?
O33 N31 C27 C28 -165.5(3) . . . . ?
O32 N31 C27 C28 15.3(5) . . . . ?
O33 N31 C27 C26 14.6(5) . . . . ?
O32 N31 C27 C26 -164.6(4) . . . . ?
O19 C14 C13 C12 -65.8(3) . . . . ?
C23 C14 C13 C12 174.9(2) . . . . ?
C1 C14 C13 C12 51.0(3) . . . . ?
C14 C13 C12 C11 -58.8(3) . . . . ?
C10 C11 C12 C13 -163.2(2) . . . . ?
C2 C11 C12 C13 62.1(3) . . . . ?
C20 C6 C7 C8 -168.4(3) . . . . ?
C21 C6 C7 C8 74.8(3) . . . . ?
C5 C6 C7 C8 -51.0(3) . . . . ?
C6 C7 C8 C9 55.6(4) . . . . ?
C10 C9 C8 C7 -57.0(3) . . . . ?
